data_4000024
loop_
_publ_author_name
'Yu, Ranbo'
'Wang, Dan'
'Kumada, Nobuhiro'
'Kinomura, Nobukazu'

_publ_section_title
;
 Novel Open-Framework Material: Cerium Oxyfluoride with CeO~6~F~2~ Dodecahedron
;
_journal_coden_ASTM CMATEX
_journal_issue 12
_journal_name_full 'Chemistry of Materials'
_journal_page_first 3527
_journal_page_last 3529
_journal_paper_doi 10.1021/cm0003830
_journal_volume 12
_journal_year 2000
_chemical_formula_moiety 'H67.50 Ce9 F18 N10.50 O27 '
_chemical_formula_sum 'Ce9 F18 H67.5 N10.5 O27'
_chemical_formula_weight 2250.14
_chemical_melting_point ?
_space_group_IT_number 148
_symmetry_cell_setting trigonal
_symmetry_space_group_name_Hall '-R 3'
_symmetry_space_group_name_H-M 'R -3 :H'
_cell_angle_alpha 90
_cell_angle_beta 90
_cell_angle_gamma 120
_cell_formula_units_Z 2
_cell_length_a 15.252(8)
_cell_length_b 15.2516
_cell_length_c 10.749(4)
_cell_measurement_reflns_used 25
_cell_measurement_temperature 296.2
_cell_measurement_theta_max 15.0
_cell_measurement_theta_min 11.5
_cell_volume 2165(1)
_computing_cell_refinement 'MSC/AFC Diffractometer Control'
_computing_data_collection 'MSC/AFC Diffractometer Control'
_computing_data_reduction 'teXsan Ver. 1.10'
_computing_publication_material 'teXsan Ver. 1.10'
_computing_structure_refinement 'teXsan Ver. 1.10'
_computing_structure_solution SAPI91
_diffrn_measured_fraction_theta_full 0.9997
_diffrn_measured_fraction_theta_max 0.9997
_diffrn_measurement_device_type 'Rigaku AFC7R'
_diffrn_measurement_method \w-2\q
_diffrn_radiation_type 'Mo K\a'
_diffrn_radiation_wavelength 0.7107
_diffrn_reflns_av_R_equivalents 0.047
_diffrn_reflns_limit_h_max 30
_diffrn_reflns_limit_h_min 0
_diffrn_reflns_limit_k_max 26
_diffrn_reflns_limit_k_min -25
_diffrn_reflns_limit_l_max 21
_diffrn_reflns_limit_l_min 0
_diffrn_reflns_number 4257
_diffrn_reflns_theta_full 44.96
_diffrn_reflns_theta_max 44.96
_diffrn_standards_decay_% 2.10
_diffrn_standards_interval_count 500
_diffrn_standards_number 3
_exptl_absorpt_coefficient_mu 9.414
_exptl_absorpt_correction_type none
_exptl_crystal_colour colorless
_exptl_crystal_density_diffrn 3.451
_exptl_crystal_density_meas ?
_exptl_crystal_density_method 'not measured'
_exptl_crystal_description prismatic
_exptl_crystal_size_max 0.120
_exptl_crystal_size_mid 0.120
_exptl_crystal_size_min 0.120
_exptl_crystal_size_rad ?
_refine_diff_density_max 0.82
_refine_diff_density_min -0.33
_refine_ls_abs_structure_details ?
_refine_ls_abs_structure_Flack ?
_refine_ls_extinction_coef ?
_refine_ls_extinction_method none
_refine_ls_goodness_of_fit_ref 1.900
_refine_ls_hydrogen_treatment ?
_refine_ls_number_parameters 67
_refine_ls_number_reflns 2466
_refine_ls_R_factor_gt 0.0446
_refine_ls_shift/su_max 0.9595
_refine_ls_structure_factor_coef F
_refine_ls_weighting_details 'w = 1/[\s^2^(Fo) + 0.00004|Fo|^2^]'
_refine_ls_weighting_scheme calc
_refine_ls_wR_factor_ref 0.0509
_reflns_number_gt 2466
_reflns_number_total 3971
_reflns_threshold_expression F^2^>3.0\s(F^2^)
_cod_data_source_file cm0003830.cif
_cod_data_source_block YU-1
_cod_original_sg_symbol_H-M 'R -3'
_cod_original_formula_sum 'H67.50 Ce9 F18 N10.50 O27 '
_cod_database_code 4000024

loop_
_symmetry_equiv_pos_as_xyz
x,y,z
-y,x-y,z
-x+y,-x,z
-x,-y,-z
y,-x+y,-z
x-y,x,-z
2/3+x,1/3+y,1/3+z
2/3-y,1/3+x-y,1/3+z
2/3-x+y,1/3-x,1/3+z
2/3-x,1/3-y,1/3-z
2/3+y,1/3-x+y,1/3-z
2/3+x-y,1/3+x,1/3-z
1/3+x,2/3+y,2/3+z
1/3-y,2/3+x-y,2/3+z
1/3-x+y,2/3-x,2/3+z
1/3-x,2/3-y,2/3-z
1/3+y,2/3-x+y,2/3-z
1/3+x-y,2/3+x,2/3-z

loop_
_atom_site_label
_atom_site_type_symbol
_atom_site_fract_x
_atom_site_fract_y
_atom_site_fract_z
_atom_site_U_iso_or_equiv
_atom_site_adp_type
_atom_site_occupancy
_atom_site_calc_flag
_atom_site_refinement_flags
_atom_site_disorder_assembly
_atom_site_disorder_group
Ce(1) Ce 0.60948(3) 0.46401(3) 0.99860(3) 0.01169(6) Uani 1.00 d . . .
F(1) F 0.7138(3) 0.6142(3) 1.0646(4) 0.0185(9) Uani 1.00 d . . .
F(2) F 0.6102(3) 0.4527(3) 1.1997(4) 0.0205(9) Uani 1.00 d . . .
O(1) O 0.5490(3) 0.5711(3) 0.9285(4) 0.0083(7) Uani 1.00 d . . .
O(2) O 0.7521(4) 0.4555(4) 1.0387(5) 0.020(1) Uani 1.00 d . . .
O(3) O 0.5031(4) 0.3771(3) 0.8363(4) 0.0173(9) Uani 1.00 d . . .
N(1) N 0.7497(5) 0.6402(5) 1.3246(6) 0.025(2) Uani 1.00 d . . .
N(2) N 1.0000 0.0000 1.0000 0.030(2) Uani 1.00 d SP . .

loop_
_atom_site_aniso_label
_atom_site_aniso_U_11
_atom_site_aniso_U_22
_atom_site_aniso_U_33
_atom_site_aniso_U_12
_atom_site_aniso_U_13
_atom_site_aniso_U_23
Ce(1) 0.0094(1) 0.0113(1) 0.0140(1) 0.0050(1) -0.0011(1) 0.0017(1)
F(1) 0.017(2) 0.013(2) 0.022(2) 0.005(1) -0.004(1) -0.003(1)
F(2) 0.019(2) 0.023(2) 0.019(2) 0.010(2) 0.002(2) 0.004(2)
O(1) 0.007(1) 0.007(1) 0.011(1) 0.004(1) 0.002(1) 0.003(1)
O(2) 0.018(2) 0.029(2) 0.024(2) 0.019(2) 0.006(2) 0.008(2)
O(3) 0.024(2) 0.010(2) 0.009(2) 0.002(2) -0.003(2) -0.004(1)
N(1) 0.032(4) 0.028(3) 0.021(3) 0.019(3) -0.001(3) 0.003(2)
N(2) 0.033(6) 0.0331 0.023(7) 0.0165 0.0000 0.0000

loop_
_atom_type_symbol
_atom_type_description
_atom_type_scat_dispersion_real
_atom_type_scat_dispersion_imag
_atom_type_scat_source
Ce Ce -0.249 2.633
;International Tables for Crystallography
(1992, Vol. C, Tables 4.2.6.8 and 6.1.1.1)
;
O O 0.011 0.006
;International Tables for Crystallography
(1992, Vol. C, Tables 4.2.6.8 and 6.1.1.1)
;
F F 0.017 0.010
;International Tables for Crystallography
(1992, Vol. C, Tables 4.2.6.8 and 6.1.1.1)
;
N N 0.006 0.003
;International Tables for Crystallography
(1992, Vol. C, Tables 4.2.6.8 and 6.1.1.1)
;
H H 0.000 0.000
;International Tables for Crystallography
(1992, Vol. C, Table 6.1.1.2)
;

loop_
_geom_angle_atom_site_label_1
_geom_angle_atom_site_label_2
_geom_angle_atom_site_label_3
_geom_angle
_geom_angle_site_symmetry_1
_geom_angle_site_symmetry_2
_geom_angle_site_symmetry_3
_geom_angle_publ_flag
F(1) Ce(1) F(2) 74.1(2) . 1_555 1_555 yes
F(1) Ce(1) O(1) 77.3(2) . 1_555 1_555 yes
F(1) Ce(1) O(1) 143.9(2) . 1_555 2_655 yes
F(1) Ce(1) O(2) 142.8(2) . 1_555 1_555 yes
F(1) Ce(1) O(2) 76.4(2) . 1_555 17_556 yes
F(1) Ce(1) O(3) 72.9(1) . 1_555 1_555 yes
F(1) Ce(1) O(3) 105.2(1) . 1_555 4_667 yes
F(2) Ce(1) O(1) 76.4(2) . 1_555 1_555 yes
F(2) Ce(1) O(1) 74.8(2) . 1_555 2_655 yes
F(2) Ce(1) O(2) 137.8(2) . 1_555 1_555 yes
F(2) Ce(1) O(2) 143.3(2) . 1_555 17_556 yes
F(2) Ce(1) O(3) 113.1(1) . 1_555 1_555 yes
F(2) Ce(1) O(3) 72.1(1) . 1_555 4_667 yes
O(1) Ce(1) O(1) 78.0(3) . 1_555 2_655 yes
O(1) Ce(1) O(2) 121.9(2) . 1_555 1_555 yes
O(1) Ce(1) O(2) 76.2(2) . 1_555 17_556 yes
O(1) Ce(1) O(3) 144.2(2) . 1_555 1_555 yes
O(1) Ce(1) O(3) 146.1(2) . 1_555 4_667 yes
O(1) Ce(1) O(2) 73.2(2) . 2_655 1_555 yes
O(1) Ce(1) O(2) 122.0(2) . 2_655 17_556 yes
O(1) Ce(1) O(3) 137.4(2) . 2_655 1_555 yes
O(1) Ce(1) O(3) 81.9(2) . 2_655 4_667 yes
O(2) Ce(1) O(2) 78.2(1) . 1_555 17_556 yes
O(2) Ce(1) O(3) 75.5(2) . 1_555 1_555 yes
O(2) Ce(1) O(3) 76.7(2) . 1_555 4_667 yes
O(2) Ce(1) O(3) 77.9(2) . 17_556 1_555 yes
O(2) Ce(1) O(3) 137.7(1) . 17_556 4_667 yes
O(3) Ce(1) O(3) 63.2(2) . 1_555 4_667 yes
Ce(1) O(1) Ce(1) 150.6(3) . 1_555 3_665 yes
Ce(1) O(2) Ce(1) 145.1(2) . 1_555 18_546 yes
Ce(1) O(3) Ce(1) 116.8(2) . 1_555 4_667 yes

loop_
_geom_bond_atom_site_label_1
_geom_bond_atom_site_label_2
_geom_bond_distance
_geom_bond_site_symmetry_1
_geom_bond_site_symmetry_2
_geom_bond_publ_flag
Ce(1) F(1) 2.154(4) . . yes
Ce(1) F(2) 2.169(4) . . yes
Ce(1) O(1) 2.284(4) . . yes
Ce(1) O(1) 2.270(4) . 2_655 yes
Ce(1) O(2) 2.299(4) . . yes
Ce(1) O(2) 2.282(4) . 17_556 yes
Ce(1) O(3) 2.364(4) . . yes
Ce(1) O(3) 2.335(4) . 4_667 yes

loop_
_geom_contact_atom_site_label_1
_geom_contact_atom_site_label_2
_geom_contact_distance
_geom_contact_site_symmetry_1
_geom_contact_site_symmetry_2
_geom_contact_publ_flag
F(1) N(1) 2.757(8) . 14_654 ?
F(1) N(1) 2.772(8) . 10_667 ?
F(1) N(1) 2.837(8) . . ?
F(1) O(3) 3.516(5) . 9_565 ?
F(2) N(2) 2.773(4) . 7_455 ?
F(2) N(1) 2.784(7) . 18_547 ?
F(2) N(1) 2.902(8) . . ?
O(1) O(2) 2.724(7) . 3_665 ?
O(1) O(1) 2.867(9) . 3_665 ?
O(1) O(3) 3.018(6) . 6_657 ?
O(1) N(1) 3.233(8) . 10_667 ?
O(1) N(2) 3.573(5) . 7_455 ?
O(2) O(2) 2.888(5) . 18_546 ?
O(2) O(3) 2.920(6) . 18_546 ?
O(2) N(1) 3.296(8) . 11_457 ?
O(2) N(1) 3.418(8) . 9_564 ?
O(3) N(1) 2.863(7) . 14_654 ?
O(3) N(1) 2.914(7) . 9_564 ?

loop_
_geom_torsion_atom_site_label_1
_geom_torsion_atom_site_label_2
_geom_torsion_atom_site_label_3
_geom_torsion_atom_site_label_4
_geom_torsion
_geom_torsion_site_symmetry_1
_geom_torsion_site_symmetry_2
_geom_torsion_site_symmetry_3
_geom_torsion_site_symmetry_4
_geom_torsion_publ_flag
Ce(1) O(1) Ce(1) F(1) -104.1(5) 1_555 1_555 3_665 3_665 yes
Ce(1) O(1) Ce(1) F(2) -135.3(5) 1_555 1_555 3_665 3_665 yes
Ce(1) O(1) Ce(1) O(1) -56.3(5) 1_555 1_555 3_665 3_665 yes
Ce(1) O(1) Ce(1) O(2) 8.8(6) 1_555 1_555 3_665 16_656 yes
Ce(1) O(1) Ce(1) O(2) 72.6(5) 1_555 1_555 3_665 3_665 yes
Ce(1) O(1) Ce(1) O(3) 151.1(5) 1_555 1_555 3_665 6_657 yes
Ce(1) O(1) Ce(1) O(3) 117.0(5) 1_555 1_555 3_665 3_665 yes
Ce(1) O(1) Ce(1) F(1) -150.1(5) 1_555 2_655 2_655 2_655 yes
Ce(1) O(1) Ce(1) F(2) 133.5(5) 1_555 2_655 2_655 2_655 yes
Ce(1) O(1) Ce(1) O(1) 56.4(5) 1_555 2_655 2_655 3_665 yes
Ce(1) O(1) Ce(1) O(2) -71.2(5) 1_555 2_655 2_655 18_546 yes
Ce(1) O(1) Ce(1) O(2) -4.8(6) 1_555 2_655 2_655 2_655 yes
Ce(1) O(1) Ce(1) O(3) 111.4(5) 1_555 2_655 2_655 5_557 yes
Ce(1) O(1) Ce(1) O(3) -115.9(5) 1_555 2_655 2_655 2_655 yes
Ce(1) O(2) Ce(1) F(1) -137.9(4) 1_555 1_555 18_546 18_546 yes
Ce(1) O(2) Ce(1) F(2) -100.6(4) 1_555 1_555 18_546 18_546 yes
Ce(1) O(2) Ce(1) O(1) -57.9(4) 1_555 1_555 18_546 18_546 yes
Ce(1) O(2) Ce(1) O(1) 8.2(4) 1_555 1_555 18_546 16_656 yes
Ce(1) O(2) Ce(1) O(2) 69.5(3) 1_555 1_555 18_546 18_546 yes
Ce(1) O(2) Ce(1) O(3) 147.0(4) 1_555 1_555 18_546 18_546 yes
Ce(1) O(2) Ce(1) O(3) 124.2(3) 1_555 1_555 18_546 15_554 yes
Ce(1) O(2) Ce(1) F(1) -108.5(4) 1_555 17_556 17_556 17_556 yes
Ce(1) O(2) Ce(1) F(2) 110.4(4) 1_555 17_556 17_556 17_556 yes
Ce(1) O(2) Ce(1) O(1) 68.2(4) 1_555 17_556 17_556 18_546 yes
Ce(1) O(2) Ce(1) O(1) 4.5(4) 1_555 17_556 17_556 17_556 yes
Ce(1) O(2) Ce(1) O(2) -60.8(3) 1_555 17_556 17_556 3_665 yes
Ce(1) O(2) Ce(1) O(3) -141.1(4) 1_555 17_556 17_556 17_556 yes
Ce(1) O(3) Ce(1) F(1) -61.3(2) 1_555 1_555 4_667 4_667 yes
Ce(1) O(3) Ce(1) F(2) -128.6(2) 1_555 1_555 4_667 4_667 yes
Ce(1) O(3) Ce(1) O(1) -151.2(3) 1_555 1_555 4_667 4_667 yes
Ce(1) O(3) Ce(1) O(2) 25.1(3) 1_555 1_555 4_667 8_555 yes
Ce(1) O(3) Ce(1) O(2) 80.3(2) 1_555 1_555 4_667 4_667 yes
Ce(1) O(3) Ce(1) O(3) 0.0 1_555 1_555 4_667 4_667 yes
Ce(1) O(3) Ce(1) F(1) 117.6(2) 1_555 4_667 4_667 4_667 yes
Ce(1) O(3) Ce(1) F(2) 53.9(2) 1_555 4_667 4_667 4_667 yes
Ce(1) O(3) Ce(1) O(1) 152.7(2) 1_555 4_667 4_667 4_667 yes
Ce(1) O(3) Ce(1) O(2) -163.0(2) 1_555 4_667 4_667 8_555 yes
Ce(1) O(3) Ce(1) O(2) -82.3(2) 1_555 4_667 4_667 4_667 yes
Ce(1) O(3) Ce(1) O(3) 0.0 1_555 4_667 4_667 1_555 yes
O(1) Ce(1) O(1) Ce(1) -56.3(5) 1_555 1_555 2_655 2_655 yes
O(1) Ce(1) O(1) Ce(1) 56.4(5) 1_555 3_665 3_665 2_655 yes
O(2) Ce(1) O(2) Ce(1) -69.5(3) 1_555 1_555 17_556 17_556 yes
O(2) Ce(1) O(2) Ce(1) -60.8(3) 1_555 18_546 18_546 2_655 yes
O(3) Ce(1) O(3) Ce(1) 0.0 1_555 1_555 4_667 4_667 yes
O(3) Ce(1) O(3) Ce(1) 0.0 1_555 4_667 4_667 1_555 yes
